data_7208908
loop_
_publ_author_name
'Hu, Feilong'
'Zou, Huahong'
'Zhao, Xuebo'
'Mi, Yan'
'Luo, Caili'
'Wang, Yunxiao'

_publ_section_title
;
 Second ligands-assisted structural variation of entangled coordination
 polymers with polycatenated or polythreaded features
;
_journal_issue 6
_journal_name_full CrystEngComm
_journal_page_first 1068
_journal_paper_doi 10.1039/c2ce26165k
_journal_volume 15
_journal_year 2013
_chemical_formula_sum 'C55 H49 N4 Ni2 O19'
_chemical_formula_weight 1187.40
_chemical_name_systematic
;
?
;
_space_group_IT_number 2
_symmetry_cell_setting triclinic
_symmetry_space_group_name_Hall '-P 1'
_symmetry_space_group_name_H-M 'P -1'
_atom_sites_solution_hydrogens geom
_atom_sites_solution_primary direct
_atom_sites_solution_secondary difmap
_audit_creation_method SHELXL-97
_cell_angle_alpha 92.211(6)
_cell_angle_beta 100.988(5)
_cell_angle_gamma 104.960(5)
_cell_formula_units_Z 2
_cell_length_a 11.275(5)
_cell_length_b 13.288(6)
_cell_length_c 18.774(8)
_cell_measurement_temperature 293(2)
_cell_volume 2656(2)
_computing_structure_refinement 'SHELXL-97 (Sheldrick, 1997)'
_computing_structure_solution 'SHELXS-97 (Sheldrick, 1990)'
_diffrn_ambient_temperature 293(2)
_diffrn_measured_fraction_theta_full 0.983
_diffrn_measured_fraction_theta_max 0.983
_diffrn_radiation_monochromator graphite
_diffrn_radiation_source 'fine-focus sealed tube'
_diffrn_radiation_type MoK\a
_diffrn_radiation_wavelength 0.71073
_diffrn_reflns_av_R_equivalents 0.0289
_diffrn_reflns_av_sigmaI/netI 0.0625
_diffrn_reflns_limit_h_max 13
_diffrn_reflns_limit_h_min -13
_diffrn_reflns_limit_k_max 15
_diffrn_reflns_limit_k_min -15
_diffrn_reflns_limit_l_max 22
_diffrn_reflns_limit_l_min -12
_diffrn_reflns_number 14970
_diffrn_reflns_theta_full 25.01
_diffrn_reflns_theta_max 25.01
_diffrn_reflns_theta_min 1.59
_exptl_absorpt_coefficient_mu 0.791
_exptl_absorpt_correction_T_max 0.8579
_exptl_absorpt_correction_T_min 0.8579
_exptl_crystal_density_diffrn 1.485
_exptl_crystal_density_method 'not measured'
_exptl_crystal_F_000 1230
_exptl_crystal_size_max 0.20
_exptl_crystal_size_mid 0.20
_exptl_crystal_size_min 0.20
_refine_diff_density_max 0.577
_refine_diff_density_min -0.514
_refine_diff_density_rms 0.070
_refine_ls_extinction_method none
_refine_ls_goodness_of_fit_ref 1.018
_refine_ls_hydrogen_treatment mixed
_refine_ls_matrix_type full
_refine_ls_number_parameters 750
_refine_ls_number_reflns 9205
_refine_ls_number_restraints 0
_refine_ls_restrained_S_all 1.018
_refine_ls_R_factor_all 0.0834
_refine_ls_R_factor_gt 0.0510
_refine_ls_shift/su_max 0.000
_refine_ls_shift/su_mean 0.000
_refine_ls_structure_factor_coef Fsqd
_refine_ls_weighting_details 'calc w=1/[\s^2^(Fo^2^)+(0.0698P)^2^+1.2495P] where P=(Fo^2^+2Fc^2^)/3'
_refine_ls_weighting_scheme calc
_refine_ls_wR_factor_gt 0.1219
_refine_ls_wR_factor_ref 0.1392
_reflns_number_gt 6486
_reflns_number_total 9205
_reflns_threshold_expression >2sigma(I)
_cod_data_source_file c2ce26165k.txt
_cod_data_source_block 2
_cod_original_sg_symbol_H-M p-1
_cod_database_code 7208908

loop_
_symmetry_equiv_pos_as_xyz
'x, y, z'
'-x, -y, -z'

loop_
_atom_site_label
_atom_site_type_symbol
_atom_site_fract_x
_atom_site_fract_y
_atom_site_fract_z
_atom_site_U_iso_or_equiv
_atom_site_adp_type
_atom_site_occupancy
_atom_site_symmetry_multiplicity
_atom_site_calc_flag
_atom_site_refinement_flags
_atom_site_disorder_assembly
_atom_site_disorder_group
Ni1 Ni 0.950719(8) 1.390532(8) 0.071731(5) 0.02648(3) Uani 1 1 d . . .
Ni2 Ni 0.5000 0.5000 0.5000 0.03257(5) Uani 1 2 d S . .
Ni3 Ni 0.5000 0.0000 0.0000 0.03744(5) Uani 1 2 d S . .
O1 O 0.21979(6) 0.77547(7) -0.40412(4) 0.0750(3) Uani 1 1 d . . .
H1 H 0.1526 0.7357 -0.4251 0.113 Uiso 1 1 d R . .
O2 O 0.28448(7) 0.72678(6) -0.50092(4) 0.0706(3) Uani 1 1 d . . .
O3 O 0.76034(8) 1.08404(8) -0.34477(4) 0.1242(4) Uani 1 1 d . . .
O4 O 0.89722(5) 1.33574(5) -0.03366(3) 0.03895(19) Uani 1 1 d . . .
O5 O 0.99055(5) 1.45436(4) -0.10021(3) 0.0424(2) Uani 1 1 d . . .
O6 O 0.97708(5) 1.36398(5) 0.18274(3) 0.0421(2) Uani 1 1 d . . .
O7 O 0.90300(6) 1.22651(5) 0.10431(3) 0.0467(2) Uani 1 1 d . . .
O8 O 1.03000(6) 1.02497(5) 0.40340(3) 0.0547(2) Uani 1 1 d . . .
O9 O 0.80552(6) 0.58991(5) 0.51094(4) 0.0609(2) Uani 1 1 d . . .
O10 O 0.62552(5) 0.62746(5) 0.46989(3) 0.0411(2) Uani 1 1 d . . .
O11 O 0.46078(8) -0.26726(8) 0.22658(5) 0.0632(3) Uani 0.7417(11) 1 d P A 1
C46 C 0.57573(10) -0.25679(8) 0.21720(6) 0.0571(5) Uani 0.7417(11) 1 d P A 1
C50 C 0.74359(9) -0.19055(8) 0.15513(5) 0.0498(5) Uani 0.7417(11) 1 d P A 1
H50 H 0.7746 -0.1505 0.1198 0.060 Uiso 0.7417(11) 1 calc PR A 1
O11' O 0.7855(2) -0.1432(2) 0.11306(15) 0.0632(3) Uani 0.2583(11) 1 d P A 2
C50' C 0.57573(10) -0.25679(8) 0.21720(6) 0.0571(15) Uani 0.2583(11) 1 d P A 2
C46' C 0.74359(9) -0.19055(8) 0.15513(5) 0.0498(11) Uani 0.2583(11) 1 d P A 2
H46 H 0.5022 -0.2590 0.2217 0.060 Uiso 0.2583(11) 1 d PR A 2
O12 O 0.90829(11) 0.47654(9) 0.29428(6) 0.1411(5) Uani 1 1 d . . .
H12C H 0.9306 0.4408 0.2633 0.169 Uiso 1 1 d R . .
H12D H 0.9251 0.4541 0.3358 0.169 Uiso 1 1 d R . .
C47 C 0.65258(11) -0.30948(9) 0.25942(6) 0.0689(4) Uani 1 1 d . . .
H47 H 0.6227 -0.3505 0.2946 0.083 Uiso 1 1 d R A .
C48 C 0.77128(11) -0.30100(9) 0.24926(7) 0.0782(4) Uani 1 1 d . A .
H48 H 0.8213 -0.3356 0.2784 0.094 Uiso 1 1 calc R . .
C49 C 0.81978(11) -0.24212(9) 0.19654(6) 0.0699(4) Uani 1 1 d . . .
H49 H 0.9003 -0.2377 0.1895 0.084 Uiso 1 1 calc R A 1
O13 O 0.95647(7) 0.41083(6) 0.43472(4) 0.0755(3) Uani 1 1 d . . .
H13D H 0.9328 0.4506 0.4623 0.091 Uiso 1 1 d R . .
H13C H 1.0297 0.4051 0.4515 0.091 Uiso 1 1 d R . .
O14 O 0.34814(19) 0.54918(13) 0.29219(9) 0.2387(11) Uani 1 1 d . . .
H14C H 0.3544 0.5584 0.3380 0.286 Uiso 1 1 d R . .
H14D H 0.3828 0.6069 0.2772 0.286 Uiso 1 1 d R . .
O15 O 0.58789(5) -0.08746(5) 0.06941(3) 0.0445(2) Uani 1 1 d . . .
O16 O 0.43217(6) -0.15289(6) 0.12630(4) 0.0619(2) Uani 1 1 d . . .
O17 O 0.68128(6) 0.08883(5) -0.00687(3) 0.0506(2) Uani 1 1 d . . .
H17B H 0.6723 0.1397 0.0184 0.061 Uiso 1 1 d R . .
H17 H 0.6768 0.1213 -0.0431 0.076 Uiso 1 1 d R . .
O18 O 0.35739(5) 0.55757(5) 0.44441(3) 0.0428(2) Uani 1 1 d . . .
H18C H 0.3728 0.6211 0.4610 0.051 Uiso 1 1 d R . .
H18 H 0.2902 0.5262 0.4538 0.051 Uiso 1 1 d R . .
O19 O 0.01759(18) 0.04533(18) 0.04268(13) 0.2437(14) Uani 0.7206(13) 1 d P B 1
H19A H -0.0436 -0.0063 0.0457 0.292 Uiso 0.7206(13) 1 d PR B 1
H19B H 0.0695 0.1043 0.0583 0.292 Uiso 0.7206(13) 1 d PR B 1
O19' O -0.1079(3) 0.0560(3) 0.02740(17) 0.0999(14) Uani 0.2794(13) 1 d P B 2
H19D H -0.0823 0.1107 0.0572 0.120 Uiso 0.2794(13) 1 d PR B 2
H19E H -0.1839 0.0504 0.0075 0.120 Uiso 0.2794(13) 1 d PR B 2
C1 C 0.30266(8) 0.78430(8) -0.44670(6) 0.0520(3) Uani 1 1 d . . .
C2 C 0.41953(8) 0.86842(7) -0.41838(5) 0.0467(3) Uani 1 1 d . . .
C3 C 0.43261(9) 0.93829(8) -0.35942(6) 0.0526(3) Uani 1 1 d . . .
H3 H 0.3647 0.9360 -0.3375 0.063 Uiso 1 1 calc R . .
C4 C 0.54531(10) 1.01148(9) -0.33257(6) 0.0719(4) Uani 1 1 d . . .
H4 H 0.5538 1.0585 -0.2927 0.086 Uiso 1 1 calc R . .
C5 C 0.64570(10) 1.01436(10) -0.36538(6) 0.0730(4) Uani 1 1 d . . .
C6 C 0.63332(10) 0.94512(9) -0.42465(6) 0.0698(4) Uani 1 1 d . . .
H6 H 0.7012 0.9474 -0.4466 0.084 Uiso 1 1 calc R . .
C7 C 0.52062(10) 0.87305(8) -0.45105(6) 0.0596(4) Uani 1 1 d . . .
H7 H 0.5119 0.8268 -0.4913 0.072 Uiso 1 1 calc R . .
C8 C 0.79291(10) 1.15120(10) -0.28129(6) 0.0818(4) Uani 1 1 d . . .
C9 C 0.80210(11) 1.11319(9) -0.21452(6) 0.0824(4) Uani 1 1 d . . .
H9 H 0.7813 1.0415 -0.2105 0.099 Uiso 1 1 calc R . .
C10 C 0.84336(9) 1.18407(8) -0.15246(6) 0.0560(3) Uani 1 1 d . . .
H10 H 0.8472 1.1593 -0.1066 0.067 Uiso 1 1 calc R . .
C11 C 0.87831(7) 1.28960(7) -0.15799(5) 0.0356(3) Uani 1 1 d . . .
C12 C 0.87172(9) 1.32573(9) -0.22682(5) 0.0553(4) Uani 1 1 d . . .
H12 H 0.8974 1.3972 -0.2312 0.066 Uiso 1 1 calc R . .
C13 C 0.82722(10) 1.25626(10) -0.28885(6) 0.0722(5) Uani 1 1 d . . .
H13 H 0.8207 1.2805 -0.3349 0.087 Uiso 1 1 calc R . .
C14 C 0.92462(7) 1.36636(6) -0.09199(5) 0.0304(2) Uani 1 1 d . . .
C15 C 1.17016(7) 1.34062(7) 0.02099(5) 0.0426(3) Uani 1 1 d . . .
H15 H 1.1069 1.3005 -0.0162 0.051 Uiso 1 1 calc R . .
C16 C 0.29172(8) 1.34578(7) 0.01797(5) 0.0465(3) Uani 1 1 d . . .
H16 H 0.3087 1.3102 -0.0209 0.056 Uiso 1 1 calc R . .
C17 C 0.38942(7) 1.40299(6) 0.07177(4) 0.0272(2) Uani 1 1 d . . .
C18 C 0.35520(7) 1.45240(7) 0.12760(5) 0.0459(3) Uani 1 1 d . . .
H18A H 0.4165 1.4916 0.1660 0.055 Uiso 1 1 calc R . .
C19 C 1.23003(7) 1.44365(8) 0.12634(5) 0.0451(3) Uani 1 1 d . . .
H19 H 1.2098 1.4778 0.1646 0.054 Uiso 1 1 calc R . .
C20 C 0.94517(7) 1.26534(7) 0.16887(5) 0.0378(3) Uani 1 1 d . . .
C21 C 0.96194(7) 1.19826(7) 0.22926(5) 0.0365(3) Uani 1 1 d . . .
C22 C 0.91099(9) 1.09213(7) 0.22050(5) 0.0477(3) Uani 1 1 d . . .
H22 H 0.8633 1.0604 0.1754 0.057 Uiso 1 1 calc R . .
C23 C 0.92953(10) 1.03081(7) 0.27819(5) 0.0525(4) Uani 1 1 d . . .
H23 H 0.8949 0.9587 0.2717 0.063 Uiso 1 1 calc R . .
C24 C 0.99929(8) 1.07815(7) 0.34437(5) 0.0410(3) Uani 1 1 d . . .
C25 C 1.05038(8) 1.18459(7) 0.35418(5) 0.0440(3) Uani 1 1 d . . .
H25 H 1.0976 1.2159 0.3994 0.053 Uiso 1 1 calc R . .
C26 C 1.03212(9) 1.24516(7) 0.29748(5) 0.0444(3) Uani 1 1 d . . .
H26 H 1.0665 1.3173 0.3045 0.053 Uiso 1 1 calc R . .
C27 C 0.95146(8) 0.92955(7) 0.41305(5) 0.0427(3) Uani 1 1 d . . .
C28 C 0.82682(9) 0.91664(7) 0.41237(5) 0.0467(3) Uani 1 1 d . . .
H28 H 0.7890 0.9696 0.3994 0.056 Uiso 1 1 calc R . .
C29 C 0.75804(8) 0.82270(7) 0.43147(5) 0.0434(3) Uani 1 1 d . . .
H29 H 0.6730 0.8126 0.4307 0.052 Uiso 1 1 calc R . .
C30 C 0.81371(8) 0.74384(7) 0.45163(4) 0.0355(3) Uani 1 1 d . . .
C31 C 0.93830(8) 0.75811(7) 0.44859(5) 0.0447(3) Uani 1 1 d . . .
H31 H 0.9761 0.7045 0.4595 0.054 Uiso 1 1 calc R . .
C32 C 1.00728(9) 0.85106(7) 0.42953(5) 0.0487(3) Uani 1 1 d . . .
H32 H 1.0913 0.8603 0.4279 0.058 Uiso 1 1 calc R . .
C33 C 0.74269(8) 0.64581(7) 0.47877(4) 0.0404(3) Uani 1 1 d . . .
C34 C 0.38814(8) 0.34293(7) 0.36611(5) 0.0422(3) Uani 1 1 d . . .
H34 H 0.3152 0.3371 0.3837 0.051 Uiso 1 1 calc R . .
C35 C 0.38096(8) 0.27988(7) 0.30432(5) 0.0449(3) Uani 1 1 d . . .
H35 H 0.3059 0.2316 0.2823 0.054 Uiso 1 1 calc R . .
C36 C 0.48771(8) 0.28982(6) 0.27565(4) 0.0341(3) Uani 1 1 d . . .
C37 C 0.59578(8) 0.36398(7) 0.31127(5) 0.0418(3) Uani 1 1 d . . .
H37 H 0.6690 0.3750 0.2932 0.050 Uiso 1 1 calc R . .
C38 C 0.59395(8) 0.42120(7) 0.37345(5) 0.0418(3) Uani 1 1 d . . .
H38 H 0.6680 0.4696 0.3969 0.050 Uiso 1 1 calc R . .
C39 C 0.48833(7) 0.22218(6) 0.21089(4) 0.0326(3) Uani 1 1 d . . .
C40 C 0.38249(8) 0.18166(7) 0.15715(4) 0.0379(3) Uani 1 1 d . . .
H40 H 0.3072 0.1956 0.1611 0.045 Uiso 1 1 calc R . .
C41 C 0.38792(8) 0.12009(7) 0.09713(5) 0.0396(3) Uani 1 1 d . . .
H41 H 0.3158 0.0947 0.0610 0.048 Uiso 1 1 calc R . .
C42 C 0.59469(8) 0.13456(7) 0.14113(5) 0.0441(3) Uani 1 1 d . . .
H42 H 0.6685 0.1185 0.1363 0.053 Uiso 1 1 calc R . .
C43 C 0.59661(8) 0.19751(7) 0.20201(5) 0.0432(3) Uani 1 1 d . . .
H43 H 0.6705 0.2231 0.2368 0.052 Uiso 1 1 calc R . .
C44 C 0.54211(8) -0.14052(7) 0.11655(5) 0.0427(3) Uani 1 1 d . A .
C45 C 0.62387(9) -0.19561(7) 0.16371(5) 0.0444(3) Uani 1 1 d . . .
C51 C 0.52160(7) 1.40634(6) 0.07108(4) 0.0295(2) Uani 1 1 d . . .
C66 C 0.62264(7) 1.46474(8) 0.12289(5) 0.0444(3) Uani 1 1 d . . .
H66 H 0.6097 1.5075 0.1594 0.053 Uiso 1 1 calc R . .
C69 C 0.55057(7) 1.34912(7) 0.01760(5) 0.0493(3) Uani 1 1 d . . .
H69 H 0.4868 1.3105 -0.0199 0.059 Uiso 1 1 calc R . .
C88 C 0.74166(8) 1.45988(8) 0.12062(5) 0.0461(3) Uani 1 1 d . . .
H88 H 0.8074 1.4994 0.1567 0.055 Uiso 1 1 calc R . .
C91 C 0.67276(7) 1.34821(7) 0.01887(5) 0.0469(3) Uani 1 1 d . . .
H91 H 0.6886 1.3078 -0.0179 0.056 Uiso 1 1 calc R . .
N1 N 0.49318(6) 0.41170(5) 0.40213(4) 0.0369(2) Uani 1 1 d . . .
N2 N 0.49284(7) 0.09591(5) 0.08918(4) 0.0390(2) Uani 1 1 d . . .
N3 N 1.13735(5) 1.38935(5) 0.07369(4) 0.0315(2) Uani 1 1 d . . .
N4 N 0.76903(5) 1.40205(5) 0.06990(4) 0.0303(2) Uani 1 1 d . . .

loop_
_atom_site_aniso_label
_atom_site_aniso_U_11
_atom_site_aniso_U_22
_atom_site_aniso_U_33
_atom_site_aniso_U_23
_atom_site_aniso_U_13
_atom_site_aniso_U_12
Ni1 0.01723(4) 0.03262(5) 0.03046(5) 0.00208(4) 0.00616(4) 0.00752(4)
Ni2 0.03403(7) 0.03129(7) 0.02611(7) -0.00637(6) 0.01200(6) -0.00507(6)
Ni3 0.04866(8) 0.03734(8) 0.03123(8) -0.00314(7) 0.01693(6) 0.01494(6)
O1 0.0395(4) 0.0958(6) 0.0802(5) -0.0105(5) 0.0110(4) 0.0052(4)
O2 0.0529(4) 0.0663(4) 0.0790(5) -0.0258(4) 0.0024(4) 0.0054(4)
O3 0.0945(5) 0.1420(7) 0.0898(5) -0.0788(4) 0.0608(4) -0.0669(5)
O4 0.0249(3) 0.0572(3) 0.0327(3) 0.0005(3) 0.0086(2) 0.0062(3)
O5 0.0363(3) 0.0339(3) 0.0538(4) -0.0007(3) 0.0085(3) 0.0052(2)
O6 0.0359(3) 0.0492(3) 0.0455(3) 0.0151(3) 0.0124(3) 0.0148(2)
O7 0.0503(3) 0.0550(3) 0.0373(3) 0.0100(3) 0.0104(3) 0.0166(3)
O8 0.0539(4) 0.0454(3) 0.0460(4) 0.0222(3) -0.0050(3) -0.0109(3)
O9 0.0409(3) 0.0563(4) 0.0698(4) 0.0288(3) 0.0006(3) -0.0100(3)
O10 0.0361(3) 0.0403(3) 0.0378(3) -0.0035(3) 0.0132(2) -0.0085(3)
O11 0.0567(5) 0.0793(6) 0.0613(5) 0.0152(5) 0.0195(4) 0.0252(4)
C46 0.0726(8) 0.0556(7) 0.0406(8) -0.0042(6) -0.0007(7) 0.0234(6)
C50 0.0479(7) 0.0486(7) 0.0431(7) -0.0089(6) 0.0009(6) 0.0040(6)
O11' 0.0567(5) 0.0793(6) 0.0613(5) 0.0152(5) 0.0195(4) 0.0252(4)
C50' 0.073(2) 0.056(2) 0.041(2) -0.0042(19) -0.001(2) 0.0234(19)
C46' 0.0479(17) 0.0486(17) 0.0431(15) -0.0089(18) 0.0010(18) 0.0040(18)
O12 0.2098(9) 0.1507(8) 0.1001(7) 0.0282(7) 0.0558(7) 0.0946(7)
C47 0.0922(8) 0.0656(6) 0.0430(6) 0.0017(5) -0.0039(6) 0.0246(6)
C48 0.0889(7) 0.0706(6) 0.0664(7) -0.0173(6) -0.0256(6) 0.0400(5)
C49 0.0623(6) 0.0707(6) 0.0671(7) -0.0207(6) -0.0146(6) 0.0255(5)
O13 0.0577(4) 0.0807(5) 0.0889(5) 0.0161(4) 0.0182(4) 0.0164(4)
O14 0.355(2) 0.1724(13) 0.1506(13) 0.0209(11) 0.0041(15) 0.0392(15)
O15 0.0524(3) 0.0481(3) 0.0394(3) 0.0031(3) 0.0176(3) 0.0195(3)
O16 0.0512(3) 0.0847(4) 0.0634(4) 0.0262(4) 0.0250(3) 0.0303(3)
O17 0.0663(4) 0.0437(3) 0.0417(3) -0.0018(3) 0.0194(3) 0.0096(3)
O18 0.0427(3) 0.0376(3) 0.0422(3) 0.0011(3) 0.0147(3) -0.0033(3)
O19 0.1929(14) 0.288(2) 0.319(3) 0.027(2) 0.1081(16) 0.1457(13)
O19' 0.0712(18) 0.127(2) 0.085(2) -0.0397(19) -0.0081(17) 0.0230(18)
C1 0.0370(5) 0.0545(5) 0.0624(6) -0.0005(5) 0.0022(5) 0.0153(4)
C2 0.0416(5) 0.0469(5) 0.0498(6) 0.0018(4) 0.0061(4) 0.0117(4)
C3 0.0495(5) 0.0567(6) 0.0515(6) -0.0022(5) 0.0129(4) 0.0138(4)
C4 0.0703(7) 0.0685(7) 0.0659(7) -0.0249(6) 0.0276(5) -0.0057(6)
C5 0.0655(6) 0.0782(7) 0.0537(6) -0.0243(6) 0.0272(5) -0.0248(6)
C6 0.0633(6) 0.0722(7) 0.0606(6) -0.0232(6) 0.0279(5) -0.0115(6)
C7 0.0583(6) 0.0603(6) 0.0513(6) -0.0171(5) 0.0126(5) 0.0027(5)
C8 0.0566(6) 0.1010(8) 0.0633(6) -0.0432(6) 0.0358(4) -0.0316(6)
C9 0.0907(7) 0.0516(6) 0.0890(7) -0.0273(6) 0.0544(5) -0.0297(6)
C10 0.0595(5) 0.0461(5) 0.0562(5) -0.0068(5) 0.0328(4) -0.0098(5)
C11 0.0238(4) 0.0437(5) 0.0370(4) -0.0016(4) 0.0111(3) 0.0021(3)
C12 0.0557(5) 0.0646(6) 0.0420(5) -0.0069(5) 0.0116(4) 0.0107(5)
C13 0.0650(7) 0.0954(9) 0.0426(6) -0.0144(6) 0.0115(5) 0.0004(6)
C14 0.0159(3) 0.0377(4) 0.0379(4) 0.0010(4) 0.0055(3) 0.0084(3)
C15 0.0228(4) 0.0535(5) 0.0470(5) -0.0157(4) -0.0035(4) 0.0131(3)
C16 0.0310(4) 0.0664(5) 0.0425(5) -0.0200(4) 0.0037(4) 0.0205(4)
C17 0.0221(3) 0.0302(4) 0.0305(4) 0.0008(3) 0.0043(3) 0.0101(3)
C18 0.0245(4) 0.0605(5) 0.0469(5) -0.0215(4) 0.0004(4) 0.0101(4)
C19 0.0258(4) 0.0683(6) 0.0384(5) -0.0197(4) 0.0033(4) 0.0135(4)
C20 0.0286(4) 0.0485(5) 0.0415(5) 0.0089(4) 0.0125(3) 0.0151(3)
C21 0.0334(4) 0.0452(4) 0.0340(4) 0.0089(4) 0.0105(3) 0.0130(3)
C22 0.0542(5) 0.0423(5) 0.0354(5) 0.0027(4) -0.0038(4) 0.0033(4)
C23 0.0650(6) 0.0355(5) 0.0464(6) 0.0055(4) -0.0006(5) 0.0034(5)
C24 0.0343(4) 0.0412(5) 0.0406(5) 0.0139(4) 0.0069(4) -0.0024(4)
C25 0.0443(5) 0.0422(5) 0.0367(5) 0.0039(4) 0.0021(4) 0.0008(4)
C26 0.0496(5) 0.0333(4) 0.0441(5) 0.0070(4) 0.0105(4) -0.0006(4)
C27 0.0446(5) 0.0391(5) 0.0334(5) 0.0109(4) 0.0030(4) -0.0055(4)
C28 0.0440(5) 0.0434(5) 0.0502(5) 0.0137(4) 0.0079(4) 0.0073(4)
C29 0.0329(4) 0.0519(5) 0.0412(5) 0.0021(4) 0.0101(4) 0.0026(4)
C30 0.0349(4) 0.0385(4) 0.0251(4) 0.0017(4) 0.0088(3) -0.0059(4)
C31 0.0440(5) 0.0430(5) 0.0453(5) 0.0141(4) 0.0137(4) 0.0042(4)
C32 0.0350(4) 0.0563(5) 0.0517(5) 0.0194(4) 0.0153(4) 0.0000(4)
C33 0.0419(5) 0.0422(5) 0.0259(4) -0.0040(4) 0.0101(4) -0.0096(4)
C34 0.0384(4) 0.0500(5) 0.0340(4) -0.0143(4) 0.0157(3) 0.0009(4)
C35 0.0389(5) 0.0499(5) 0.0376(5) -0.0147(4) 0.0086(4) -0.0003(4)
C36 0.0384(4) 0.0369(4) 0.0269(4) -0.0019(4) 0.0094(3) 0.0089(3)
C37 0.0385(4) 0.0462(5) 0.0373(5) -0.0115(4) 0.0161(4) 0.0017(4)
C38 0.0369(4) 0.0405(5) 0.0411(5) -0.0096(4) 0.0137(4) -0.0040(4)
C39 0.0366(4) 0.0346(4) 0.0264(4) -0.0031(4) 0.0104(3) 0.0074(3)
C40 0.0416(4) 0.0432(4) 0.0302(4) -0.0072(4) 0.0082(4) 0.0150(4)
C41 0.0427(4) 0.0469(5) 0.0302(4) -0.0070(4) 0.0048(4) 0.0176(4)
C42 0.0405(4) 0.0506(5) 0.0433(5) -0.0091(4) 0.0146(4) 0.0136(4)
C43 0.0366(4) 0.0564(5) 0.0338(5) -0.0122(4) 0.0067(4) 0.0106(4)
C44 0.0518(5) 0.0449(5) 0.0335(5) -0.0047(4) 0.0100(4) 0.0170(4)
C45 0.0557(5) 0.0386(4) 0.0350(5) -0.0082(4) -0.0006(4) 0.0150(4)
C51 0.0220(3) 0.0315(4) 0.0334(4) -0.0007(4) 0.0039(3) 0.0066(3)
C66 0.0234(4) 0.0684(5) 0.0405(5) -0.0201(4) 0.0058(3) 0.0152(4)
C69 0.0183(4) 0.0620(5) 0.0595(6) -0.0290(5) 0.0015(4) 0.0065(4)
C88 0.0260(4) 0.0703(6) 0.0364(5) -0.0164(5) 0.0011(4) 0.0103(4)
C91 0.0256(4) 0.0534(5) 0.0599(6) -0.0250(4) 0.0099(4) 0.0110(4)
N1 0.0395(4) 0.0372(4) 0.0290(4) -0.0084(3) 0.0127(3) -0.0008(3)
N2 0.0481(4) 0.0419(4) 0.0308(4) -0.0043(3) 0.0118(3) 0.0173(3)
N3 0.0210(3) 0.0414(4) 0.0334(4) -0.0004(3) 0.0052(3) 0.0113(3)
N4 0.0195(3) 0.0368(3) 0.0348(4) -0.0004(3) 0.0050(3) 0.0089(3)

loop_
_atom_type_symbol
_atom_type_description
_atom_type_scat_dispersion_real
_atom_type_scat_dispersion_imag
_atom_type_scat_source
C C 0.0033 0.0016 'International Tables Vol C Tables 4.2.6.8 and 6.1.1.4'
H H 0.0000 0.0000 'International Tables Vol C Tables 4.2.6.8 and 6.1.1.4'
N N 0.0061 0.0033 'International Tables Vol C Tables 4.2.6.8 and 6.1.1.4'
Ni Ni 0.3393 1.1124 'International Tables Vol C Tables 4.2.6.8 and 6.1.1.4'
O O 0.0106 0.0060 'International Tables Vol C Tables 4.2.6.8 and 6.1.1.4'

loop_
_geom_angle_atom_site_label_1
_geom_angle_atom_site_label_2
_geom_angle_atom_site_label_3
_geom_angle
_geom_angle_site_symmetry_1
_geom_angle_site_symmetry_3
O4 Ni1 O5 120.22(3) . 2_785
O4 Ni1 N4 89.10(3) . .
O5 Ni1 N4 87.04(3) 2_785 .
O4 Ni1 N3 91.91(3) . .
O5 Ni1 N3 89.43(3) 2_785 .
N4 Ni1 N3 176.36(3) . .
O4 Ni1 O6 150.23(3) . .
O5 Ni1 O6 89.53(3) 2_785 .
N4 Ni1 O6 91.69(3) . .
N3 Ni1 O6 89.17(3) . .
O4 Ni1 O7 90.27(3) . .
O5 Ni1 O7 149.45(3) 2_785 .
N4 Ni1 O7 91.89(3) . .
N3 Ni1 O7 91.60(3) . .
O6 Ni1 O7 59.97(2) . .
O4 Ni1 C20 120.01(4) . .
O5 Ni1 C20 119.77(4) 2_785 .
N4 Ni1 C20 94.02(3) . .
N3 Ni1 C20 88.51(3) . .
O6 Ni1 C20 30.26(3) . .
O7 Ni1 C20 29.82(2) . .
O18 Ni2 O18 180.000(1) . 2_666
O18 Ni2 O10 87.00(4) . .
O18 Ni2 O10 93.00(4) 2_666 .
O18 Ni2 O10 93.00(4) . 2_666
O18 Ni2 O10 87.00(4) 2_666 2_666
O10 Ni2 O10 180.0 . 2_666
O18 Ni2 N1 88.69(3) . .
O18 Ni2 N1 91.31(3) 2_666 .
O10 Ni2 N1 90.17(4) . .
O10 Ni2 N1 89.83(4) 2_666 .
O18 Ni2 N1 91.31(3) . 2_666
O18 Ni2 N1 88.69(3) 2_666 2_666
O10 Ni2 N1 89.83(4) . 2_666
O10 Ni2 N1 90.17(4) 2_666 2_666
N1 Ni2 N1 180.0 . 2_666
O15 Ni3 O15 180.00(5) . 2_655
O15 Ni3 N2 90.20(4) . .
O15 Ni3 N2 89.80(4) 2_655 .
O15 Ni3 N2 89.80(4) . 2_655
O15 Ni3 N2 90.20(4) 2_655 2_655
N2 Ni3 N2 180.00(5) . 2_655
O15 Ni3 O17 86.73(4) . .
O15 Ni3 O17 93.27(4) 2_655 .
N2 Ni3 O17 93.23(3) . .
N2 Ni3 O17 86.77(3) 2_655 .
O15 Ni3 O17 93.27(4) . 2_655
O15 Ni3 O17 86.73(4) 2_655 2_655
N2 Ni3 O17 86.77(3) . 2_655
N2 Ni3 O17 93.23(3) 2_655 2_655
O17 Ni3 O17 180.00(5) . 2_655
C5 O3 C8 122.01(10) . .
C14 O4 Ni1 135.89(5) . .
C14 O5 Ni1 149.33(7) . 2_785
C20 O6 Ni1 93.00(5) . .
C20 O7 Ni1 87.12(6) . .
C24 O8 C27 120.81(7) . .
C33 O10 Ni2 128.09(6) . .
O11 C46 C47 119.75(11) . .
O11 C46 C45 121.75(10) . .
C47 C46 C45 118.48(11) . .
C45 C50 C49 122.99(10) . .
C48 C47 C46 120.38(11) . .
C47 C48 C49 121.97(12) . .
C50 C49 C48 117.33(12) . .
C44 O15 Ni3 125.98(7) . .
O2 C1 O1 122.41(8) . .
O2 C1 C2 124.61(10) . .
O1 C1 C2 112.93(9) . .
C3 C2 C7 119.33(8) . .
C3 C2 C1 122.71(10) . .
C7 C2 C1 117.89(9) . .
C4 C3 C2 120.60(11) . .
C3 C4 C5 119.32(11) . .
O3 C5 C6 114.81(11) . .
O3 C5 C4 124.68(11) . .
C6 C5 C4 120.49(10) . .
C7 C6 C5 119.62(11) . .
C6 C7 C2 120.62(10) . .
C9 C8 C13 121.96(10) . .
C9 C8 O3 120.87(12) . .
C13 C8 O3 116.85(11) . .
C8 C9 C10 118.61(11) . .
C11 C10 C9 120.94(10) . .
C10 C11 C12 119.01(8) . .
C10 C11 C14 121.53(8) . .
C12 C11 C14 119.45(9) . .
C13 C12 C11 120.56(11) . .
C8 C13 C12 118.85(11) . .
O5 C14 O4 126.22(7) . .
O5 C14 C11 116.37(8) . .
O4 C14 C11 117.37(7) . .
N3 C15 C16 123.78(7) . 1_655
C15 C16 C17 120.78(9) 1_455 .
C16 C17 C18 115.52(8) . .
C16 C17 C51 121.68(8) . .
C18 C17 C51 122.73(6) . .
C19 C18 C17 120.06(7) 1_455 .
N3 C19 C18 123.62(9) . 1_655
O7 C20 O6 119.46(8) . .
O7 C20 C21 121.18(8) . .
O6 C20 C21 119.33(8) . .
O7 C20 Ni1 63.07(6) . .
O6 C20 Ni1 56.74(5) . .
C21 C20 Ni1 171.65(5) . .
C22 C21 C26 118.92(8) . .
C22 C21 C20 122.30(8) . .
C26 C21 C20 118.78(8) . .
C21 C22 C23 121.02(8) . .
C24 C23 C22 119.13(9) . .
C23 C24 C25 120.57(9) . .
C23 C24 O8 124.00(8) . .
C25 C24 O8 115.31(7) . .
C24 C25 C26 120.40(8) . .
C25 C26 C21 119.95(8) . .
C32 C27 C28 121.37(9) . .
C32 C27 O8 116.35(9) . .
C28 C27 O8 122.06(9) . .
C27 C28 C29 118.55(10) . .
C30 C29 C28 121.18(9) . .
C31 C30 C29 118.48(8) . .
C31 C30 C33 120.07(9) . .
C29 C30 C33 121.42(9) . .
C32 C31 C30 120.65(10) . .
C27 C32 C31 119.65(10) . .
O9 C33 O10 124.47(8) . .
O9 C33 C30 117.24(8) . .
O10 C33 C30 118.25(8) . .
N1 C34 C35 124.15(9) . .
C34 C35 C36 118.87(7) . .
C37 C36 C35 117.15(8) . .
C37 C36 C39 120.92(8) . .
C35 C36 C39 121.91(7) . .
C38 C37 C36 119.50(9) . .
N1 C38 C37 124.11(7) . .
C40 C39 C43 116.97(8) . .
C40 C39 C36 122.19(9) . .
C43 C39 C36 120.84(7) . .
C39 C40 C41 120.18(9) . .
N2 C41 C40 122.49(7) . .
N2 C42 C43 123.36(9) . .
C39 C43 C42 119.67(7) . .
O16 C44 O15 125.05(9) . .
O16 C44 C45 117.34(9) . .
O15 C44 C45 117.59(9) . .
C50 C45 C46 118.84(9) . .
C50 C45 C44 121.70(9) . .
C46 C45 C44 119.44(10) . .
C69 C51 C66 115.61(8) . .
C69 C51 C17 120.78(6) . .
C66 C51 C17 123.61(8) . .
C88 C66 C51 120.22(9) . .
C51 C69 C91 120.82(8) . .
N4 C88 C66 123.99(7) . .
N4 C91 C69 123.30(9) . .
C38 N1 C34 116.15(8) . .
C38 N1 Ni2 121.63(5) . .
C34 N1 Ni2 122.21(7) . .
C42 N2 C41 117.31(8) . .
C42 N2 Ni3 120.15(7) . .
C41 N2 Ni3 122.53(5) . .
C15 N3 C19 116.22(8) . .
C15 N3 Ni1 122.66(5) . .
C19 N3 Ni1 120.99(7) . .
C91 N4 C88 116.00(8) . .
C91 N4 Ni1 121.24(7) . .
C88 N4 Ni1 122.71(5) . .

loop_
_geom_bond_atom_site_label_1
_geom_bond_atom_site_label_2
_geom_bond_distance
_geom_bond_site_symmetry_2
Ni1 O4 2.0040(10) .
Ni1 O5 2.0119(10) 2_785
Ni1 N4 2.0872(11) .
Ni1 N3 2.1017(12) .
Ni1 O6 2.1050(10) .
Ni1 O7 2.2443(11) .
Ni1 C20 2.5141(12) .
Ni2 O18 2.0777(9) .
Ni2 O18 2.0777(9) 2_666
Ni2 O10 2.0815(8) .
Ni2 O10 2.0815(8) 2_666
Ni2 N1 2.1195(10) .
Ni2 N1 2.1195(10) 2_666
Ni3 O15 2.0615(8) .
Ni3 O15 2.0615(8) 2_655
Ni3 N2 2.0914(10) .
Ni3 N2 2.0914(10) 2_655
Ni3 O17 2.1105(10) .
Ni3 O17 2.1105(10) 2_655
O1 C1 1.3272(14) .
O2 C1 1.2007(13) .
O3 C5 1.3570(13) .
O3 C8 1.3904(15) .
O4 C14 1.2486(11) .
O5 C14 1.2460(10) .
O5 Ni1 2.0119(10) 2_785
O6 C20 1.2688(12) .
O7 C20 1.2517(11) .
O8 C24 1.3741(12) .
O8 C27 1.3870(11) .
O9 C33 1.2497(13) .
O10 C33 1.2566(12) .
O11 C46 1.3137(16) .
C46 C47 1.4013(17) .
C46 C45 1.4165(15) .
C50 C45 1.3745(16) .
C50 C49 1.3792(16) .
C47 C48 1.3643(19) .
C48 C49 1.3915(18) .
O15 C44 1.2574(12) .
O16 C44 1.2573(13) .
C1 C2 1.4815(12) .
C2 C3 1.3773(15) .
C2 C7 1.3828(16) .
C3 C4 1.3764(14) .
C4 C5 1.3812(18) .
C5 C6 1.3782(17) .
C6 C7 1.3684(14) .
C8 C9 1.3651(17) .
C8 C13 1.3698(19) .
C9 C10 1.3942(15) .
C10 C11 1.3689(14) .
C11 C12 1.3912(14) .
C11 C14 1.4931(12) .
C12 C13 1.3839(15) .
C15 N3 1.3224(13) .
C15 C16 1.3668(14) 1_655
C16 C15 1.3668(14) 1_455
C16 C17 1.3769(11) .
C17 C18 1.3821(14) .
C17 C51 1.4820(13) .
C18 C19 1.3814(14) 1_455
C19 N3 1.3234(10) .
C19 C18 1.3814(14) 1_655
C20 C21 1.4830(14) .
C21 C22 1.3687(13) .
C21 C26 1.3972(12) .
C22 C23 1.3966(15) .
C23 C24 1.3674(13) .
C24 C25 1.3730(13) .
C25 C26 1.3753(14) .
C27 C32 1.3671(15) .
C27 C28 1.3686(15) .
C28 C29 1.3888(14) .
C29 C30 1.3838(15) .
C30 C31 1.3807(14) .
C30 C33 1.5053(13) .
C31 C32 1.3793(14) .
C34 N1 1.3353(10) .
C34 C35 1.3815(14) .
C35 C36 1.3879(14) .
C36 C37 1.3862(11) .
C36 C39 1.4860(13) .
C37 C38 1.3747(14) .
C38 N1 1.3271(13) .
C39 C40 1.3781(11) .
C39 C43 1.3805(15) .
C40 C41 1.3871(13) .
C41 N2 1.3360(14) .
C42 N2 1.3280(11) .
C42 C43 1.3834(14) .
C44 C45 1.5024(14) .
C51 C69 1.3738(14) .
C51 C66 1.3816(11) .
C66 C88 1.3686(14) .
C69 C91 1.3766(14) .
C88 N4 1.3306(13) .
C91 N4 1.3257(10) .

loop_
_geom_torsion_atom_site_label_1
_geom_torsion_atom_site_label_2
_geom_torsion_atom_site_label_3
_geom_torsion_atom_site_label_4
_geom_torsion
_geom_torsion_site_symmetry_1
_geom_torsion_site_symmetry_4
O5 Ni1 O4 C14 29.35(9) 2_785 .
N4 Ni1 O4 C14 115.40(9) . .
N3 Ni1 O4 C14 -61.10(9) . .
O6 Ni1 O4 C14 -152.76(8) . .
O7 Ni1 O4 C14 -152.71(9) . .
C20 Ni1 O4 C14 -150.48(8) . .
O4 Ni1 O6 C20 3.91(8) . .
O5 Ni1 O6 C20 -177.91(5) 2_785 .
N4 Ni1 O6 C20 95.07(5) . .
N3 Ni1 O6 C20 -88.47(5) . .
O7 Ni1 O6 C20 3.86(5) . .
O4 Ni1 O7 C20 176.11(5) . .
O5 Ni1 O7 C20 -7.40(8) 2_785 .
N4 Ni1 O7 C20 -94.78(6) . .
N3 Ni1 O7 C20 84.20(6) . .
O6 Ni1 O7 C20 -3.92(5) . .
O18 Ni2 O10 C33 -173.05(7) . .
O18 Ni2 O10 C33 6.95(7) 2_666 .
O10 Ni2 O10 C33 135(100) 2_666 .
N1 Ni2 O10 C33 -84.37(7) . .
N1 Ni2 O10 C33 95.63(7) 2_666 .
O11 C46 C47 C48 178.69(10) . .
C45 C46 C47 C48 0.48(15) . .
C46 C47 C48 C49 -1.13(17) . .
C45 C50 C49 C48 -0.33(15) . .
C47 C48 C49 C50 1.04(16) . .
O15 Ni3 O15 C44 -3.28(7) 2_655 .
N2 Ni3 O15 C44 63.02(7) . .
N2 Ni3 O15 C44 -116.98(7) 2_655 .
O17 Ni3 O15 C44 156.24(7) . .
O17 Ni3 O15 C44 -23.76(7) 2_655 .
O2 C1 C2 C3 174.41(11) . .
O1 C1 C2 C3 -8.10(15) . .
O2 C1 C2 C7 -8.52(16) . .
O1 C1 C2 C7 168.97(10) . .
C7 C2 C3 C4 -0.66(16) . .
C1 C2 C3 C4 176.38(10) . .
C2 C3 C4 C5 0.01(18) . .
C8 O3 C5 C6 -172.53(11) . .
C8 O3 C5 C4 9.07(19) . .
C3 C4 C5 O3 178.64(11) . .
C3 C4 C5 C6 0.33(19) . .
O3 C5 C6 C7 -178.49(11) . .
C4 C5 C6 C7 -0.01(19) . .
C5 C6 C7 C2 -0.64(18) . .
C3 C2 C7 C6 0.98(17) . .
C1 C2 C7 C6 -176.20(10) . .
C5 O3 C8 C9 65.36(17) . .
C5 O3 C8 C13 -121.04(13) . .
C13 C8 C9 C10 2.40(19) . .
O3 C8 C9 C10 175.67(10) . .
C8 C9 C10 C11 -2.30(17) . .
C9 C10 C11 C12 0.24(15) . .
C9 C10 C11 C14 -179.01(10) . .
C10 C11 C12 C13 1.78(15) . .
C14 C11 C12 C13 -178.95(10) . .
C9 C8 C13 C12 -0.43(19) . .
O3 C8 C13 C12 -173.96(11) . .
C11 C12 C13 C8 -1.71(17) . .
Ni1 O5 C14 O4 -32.95(16) 2_785 .
Ni1 O5 C14 C11 149.40(8) 2_785 .
Ni1 O4 C14 O5 -9.09(14) . .
Ni1 O4 C14 C11 168.53(6) . .
C10 C11 C14 O5 157.53(9) . .
C12 C11 C14 O5 -21.71(12) . .
C10 C11 C14 O4 -20.33(13) . .
C12 C11 C14 O4 160.43(9) . .
C15 C16 C17 C18 0.52(14) 1_455 .
C15 C16 C17 C51 177.59(8) 1_455 .
C16 C17 C18 C19 -0.87(13) . 1_455
C51 C17 C18 C19 -177.90(9) . 1_455
Ni1 O7 C20 O6 6.47(8) . .
Ni1 O7 C20 C21 -171.77(8) . .
Ni1 O6 C20 O7 -6.90(9) . .
Ni1 O6 C20 C21 171.37(7) . .
O4 Ni1 C20 O7 -4.49(6) . .
O5 Ni1 C20 O7 175.68(5) 2_785 .
N4 Ni1 C20 O7 86.79(6) . .
N3 Ni1 C20 O7 -95.83(5) . .
O6 Ni1 C20 O7 173.26(8) . .
O4 Ni1 C20 O6 -177.76(4) . .
O5 Ni1 C20 O6 2.41(6) 2_785 .
N4 Ni1 C20 O6 -86.47(5) . .
N3 Ni1 C20 O6 90.90(5) . .
O7 Ni1 C20 O6 -173.26(8) . .
O4 Ni1 C20 C21 118.0(5) . .
O5 Ni1 C20 C21 -61.8(5) 2_785 .
N4 Ni1 C20 C21 -150.7(5) . .
N3 Ni1 C20 C21 26.7(5) . .
O6 Ni1 C20 C21 -64.2(5) . .
O7 Ni1 C20 C21 122.5(5) . .
O7 C20 C21 C22 -12.88(14) . .
O6 C20 C21 C22 168.88(9) . .
Ni1 C20 C21 C22 -131.4(4) . .
O7 C20 C21 C26 167.19(9) . .
O6 C20 C21 C26 -11.06(13) . .
Ni1 C20 C21 C26 48.7(5) . .
C26 C21 C22 C23 -0.77(16) . .
C20 C21 C22 C23 179.29(10) . .
C21 C22 C23 C24 0.30(17) . .
C22 C23 C24 C25 0.12(16) . .
C22 C23 C24 O8 -175.75(10) . .
C27 O8 C24 C23 -29.77(15) . .
C27 O8 C24 C25 154.17(9) . .
C23 C24 C25 C26 -0.03(16) . .
O8 C24 C25 C26 176.18(9) . .
C24 C25 C26 C21 -0.46(16) . .
C22 C21 C26 C25 0.85(15) . .
C20 C21 C26 C25 -179.22(9) . .
C24 O8 C27 C32 132.60(9) . .
C24 O8 C27 C28 -52.83(13) . .
C32 C27 C28 C29 2.30(14) . .
O8 C27 C28 C29 -172.01(8) . .
C27 C28 C29 C30 0.73(14) . .
C28 C29 C30 C31 -3.49(13) . .
C28 C29 C30 C33 174.47(8) . .
C29 C30 C31 C32 3.32(13) . .
C33 C30 C31 C32 -174.67(8) . .
C28 C27 C32 C31 -2.47(14) . .
O8 C27 C32 C31 172.14(8) . .
C30 C31 C32 C27 -0.41(13) . .
Ni2 O10 C33 O9 -2.94(13) . .
Ni2 O10 C33 C30 179.59(5) . .
C31 C30 C33 O9 13.66(12) . .
C29 C30 C33 O9 -164.27(8) . .
C31 C30 C33 O10 -168.68(8) . .
C29 C30 C33 O10 13.38(12) . .
N1 C34 C35 C36 -2.17(15) . .
C34 C35 C36 C37 -0.41(14) . .
C34 C35 C36 C39 177.82(9) . .
C35 C36 C37 C38 1.94(14) . .
C39 C36 C37 C38 -176.30(8) . .
C36 C37 C38 N1 -1.14(15) . .
C37 C36 C39 C40 -152.02(9) . .
C35 C36 C39 C40 29.82(13) . .
C37 C36 C39 C43 27.74(13) . .
C35 C36 C39 C43 -150.42(9) . .
C43 C39 C40 C41 -0.70(13) . .
C36 C39 C40 C41 179.07(8) . .
C39 C40 C41 N2 1.24(13) . .
C40 C39 C43 C42 -0.08(13) . .
C36 C39 C43 C42 -179.85(8) . .
N2 C42 C43 C39 0.41(14) . .
Ni3 O15 C44 O16 3.84(12) . .
Ni3 O15 C44 C45 -177.74(5) . .
C49 C50 C45 C46 -0.28(14) . .
C49 C50 C45 C44 -178.55(9) . .
O11 C46 C45 C50 -177.96(9) . .
C47 C46 C45 C50 0.21(13) . .
O11 C46 C45 C44 0.35(14) . .
C47 C46 C45 C44 178.52(8) . .
O16 C44 C45 C50 177.22(8) . .
O15 C44 C45 C50 -1.33(12) . .
O16 C44 C45 C46 -1.04(12) . .
O15 C44 C45 C46 -179.59(8) . .
C16 C17 C51 C69 -2.24(13) . .
C18 C17 C51 C69 174.61(9) . .
C16 C17 C51 C66 178.31(9) . .
C18 C17 C51 C66 -4.84(13) . .
C69 C51 C66 C88 -2.67(14) . .
C17 C51 C66 C88 176.81(9) . .
C66 C51 C69 C91 2.65(14) . .
C17 C51 C69 C91 -176.85(9) . .
C51 C66 C88 N4 0.90(15) . .
C51 C69 C91 N4 -0.85(15) . .
C37 C38 N1 C34 -1.29(14) . .
C37 C38 N1 Ni2 178.18(7) . .
C35 C34 N1 C38 2.98(14) . .
C35 C34 N1 Ni2 -176.49(7) . .
O18 Ni2 N1 C38 123.38(8) . .
O18 Ni2 N1 C38 -56.62(8) 2_666 .
O10 Ni2 N1 C38 36.39(7) . .
O10 Ni2 N1 C38 -143.61(7) 2_666 .
N1 Ni2 N1 C38 118(100) 2_666 .
O18 Ni2 N1 C34 -57.18(8) . .
O18 Ni2 N1 C34 122.82(8) 2_666 .
O10 Ni2 N1 C34 -144.17(7) . .
O10 Ni2 N1 C34 35.83(7) 2_666 .
N1 Ni2 N1 C34 -62(100) 2_666 .
C43 C42 N2 C41 0.08(13) . .
C43 C42 N2 Ni3 -179.26(7) . .
C40 C41 N2 C42 -0.90(13) . .
C40 C41 N2 Ni3 178.42(6) . .
O15 Ni3 N2 C42 48.18(7) . .
O15 Ni3 N2 C42 -131.82(7) 2_655 .
N2 Ni3 N2 C42 0.00(3) 2_655 .
O17 Ni3 N2 C42 -38.55(7) . .
O17 Ni3 N2 C42 141.45(7) 2_655 .
O15 Ni3 N2 C41 -131.12(7) . .
O15 Ni3 N2 C41 48.88(7) 2_655 .
N2 Ni3 N2 C41 0.00(7) 2_655 .
O17 Ni3 N2 C41 142.15(7) . .
O17 Ni3 N2 C41 -37.85(7) 2_655 .
C16 C15 N3 C19 -1.46(14) 1_655 .
C16 C15 N3 Ni1 174.40(7) 1_655 .
C18 C19 N3 C15 1.08(14) 1_655 .
C18 C19 N3 Ni1 -174.85(8) 1_655 .
O4 Ni1 N3 C15 -13.22(7) . .
O5 Ni1 N3 C15 -133.43(7) 2_785 .
N4 Ni1 N3 C15 -119.3(4) . .
O6 Ni1 N3 C15 137.03(7) . .
O7 Ni1 N3 C15 77.11(7) . .
C20 Ni1 N3 C15 106.76(8) . .
O4 Ni1 N3 C19 162.45(7) . .
O5 Ni1 N3 C19 42.23(7) 2_785 .
N4 Ni1 N3 C19 56.4(4) . .
O6 Ni1 N3 C19 -47.31(7) . .
O7 Ni1 N3 C19 -107.23(8) . .
C20 Ni1 N3 C19 -77.57(8) . .
C69 C91 N4 C88 -1.03(14) . .
C69 C91 N4 Ni1 176.55(8) . .
C66 C88 N4 C91 1.00(14) . .
C66 C88 N4 Ni1 -176.54(8) . .
O4 Ni1 N4 C91 20.07(7) . .
O5 Ni1 N4 C91 140.39(7) 2_785 .
N3 Ni1 N4 C91 126.2(4) . .
O6 Ni1 N4 C91 -130.16(7) . .
O7 Ni1 N4 C91 -70.16(8) . .
C20 Ni1 N4 C91 -99.95(8) . .
O4 Ni1 N4 C88 -162.51(7) . .
O5 Ni1 N4 C88 -42.19(7) 2_785 .
N3 Ni1 N4 C88 -56.4(4) . .
O6 Ni1 N4 C88 47.25(8) . .
O7 Ni1 N4 C88 107.25(8) . .
C20 Ni1 N4 C88 77.47(8) . .
